data_4304287
loop_
_publ_author_name
'Boris Le Guennic'
'Sarah Petit'
'Guillaume Chastanet'
'Guillaume Pilet'
'Nadia Ben Amor'
'Vincent Robert'

_publ_contact_author_address
; 
Groupe de Cristallographie et Ing\'enierie Mol\'eculaire
Laboratoire des Multimat\'eriaux et Interfaces
UMR 5615 CNRS-Universit\'e Claude Bernard Lyon 1
B\^at. Jules Raulin
43 bd du 11 Novembre 1918
69622 Villeurbanne cedex
FRANCE
;
_publ_contact_author_email guillaume.pilet@univ-lyon1.fr
_publ_contact_author_fax '(+33)4 72 43 11 60'
_publ_contact_author_name 'Guillaume Pilet'
_publ_contact_author_phone '(+33)4 72 44 82 20'
_publ_section_title
;
Antiferromagnetic Behavior Based on Quasi-Orthogonal MOs: Synthesis and
Characterization of a Cu3 Oxidase Model
;
_journal_name_full 'Inorganic Chemistry'
_journal_page_first 572
_journal_page_last 577
_journal_paper_doi 10.1021/ic701758x
_journal_volume 47
_journal_year 2008
_chemical_absolute_configuration ad
_chemical_formula_moiety 'C21 H32 Cu3 K1 N3 O12'
_chemical_formula_sum 'C21 H32 Cu3 K N3 O12'
_chemical_formula_weight 748.23
_space_group_IT_number 96
_symmetry_cell_setting tetragonal
_symmetry_space_group_name_Hall 'P 4nw 2abw'
_symmetry_space_group_name_H-M 'P 43 21 2'
_atom_sites_solution_hydrogens geom
_atom_sites_solution_primary direct
_audit_creation_date 06-12-13
_audit_creation_method CRYSTALS_ver_12.84
_cell_angle_alpha 90
_cell_angle_beta 90
_cell_angle_gamma 90
_cell_formula_units_Z 8
_cell_length_a 20.540(3)
_cell_length_b 20.540(3)
_cell_length_c 15.866(6)
_cell_measurement_reflns_used 5955
_cell_measurement_temperature 290
_cell_measurement_theta_max 25
_cell_measurement_theta_min 0
_cell_volume 6694(3)
_computing_cell_refinement 'DENZO/SCALEPACK (Otwinowski & Minor, 1997)'
_computing_data_collection 'COLLECT (Nonius, 1997-2001).'
_computing_data_reduction 'DENZO/SCALEPACK (Otwinowski & Minor, 1997)'
_computing_molecular_graphics 'CAMERON (Watkin et al., 1996)'
_computing_publication_material 'CRYSTALS (Betteridge et al., 2003)'
_computing_structure_refinement 'CRYSTALS (Betteridge et al., 2003)'
_computing_structure_solution 'SIR92 (Altomare et al., 1994)'
_diffrn_ambient_temperature 290
_diffrn_measured_fraction_theta_full 0.963
_diffrn_measured_fraction_theta_max 0.963
_diffrn_measurement_device_type 'Nonius KappaCCD'
_diffrn_measurement_method \w/2\q
_diffrn_radiation_monochromator graphite
_diffrn_radiation_type 'Mo K\a'
_diffrn_radiation_wavelength 0.71073
_diffrn_reflns_av_R_equivalents 0.022
_diffrn_reflns_limit_h_max 24
_diffrn_reflns_limit_h_min 0
_diffrn_reflns_limit_k_max 17
_diffrn_reflns_limit_k_min -16
_diffrn_reflns_limit_l_max 17
_diffrn_reflns_limit_l_min 0
_diffrn_reflns_number 6129
_diffrn_reflns_theta_full 25.341
_diffrn_reflns_theta_max 25.341
_diffrn_reflns_theta_min 1.402
_diffrn_standards_number 0
_exptl_absorpt_coefficient_mu 2.068
_exptl_absorpt_correction_T_max 0.5468
_exptl_absorpt_correction_T_min 0.5044
_exptl_absorpt_correction_type none
_exptl_crystal_colour green
_exptl_crystal_density_diffrn 1.485
_exptl_crystal_description cube
_exptl_crystal_F_000 3048
_exptl_crystal_size_max 0.37
_exptl_crystal_size_mid 0.33
_exptl_crystal_size_min 0.29
_refine_diff_density_max 0.62
_refine_diff_density_min -0.25
_refine_ls_abs_structure_details 'Flack (1983), 2528 Friedel-pairs'
_refine_ls_abs_structure_Flack 0.416(18)
_refine_ls_extinction_method None
_refine_ls_goodness_of_fit_ref 1.0190
_refine_ls_hydrogen_treatment noref
_refine_ls_matrix_type full
_refine_ls_number_parameters 362
_refine_ls_number_reflns 4018
_refine_ls_number_restraints 0
_refine_ls_R_factor_all 0.0587
_refine_ls_R_factor_gt 0.0367
_refine_ls_shift/su_max 0.000928
_refine_ls_structure_factor_coef F
_refine_ls_weighting_details
;
 Method, part 1, Chebychev polynomial, (Watkin, 1994, Prince, 1982) 
 [weight] = 1.0/[A~0~*T~0~(x)+A~1~*T~1~(x) ... +A~n-1~]*T~n-1~(x)] 
 where A~i~ are the Chebychev coefficients listed below and x= Fcalc/Fmax 
 Method = Robust Weighting (Prince, 1982) 
 W = [weight] * [1-(deltaF/6*sigmaF)^2^]^2^ 
 A~i~ are: 
 1.38 0.594 0.985 
;
_refine_ls_weighting_scheme calc
_refine_ls_wR_factor_all 0.0606
_refine_ls_wR_factor_gt 0.0416
_refine_ls_wR_factor_ref 0.0416
_reflns_limit_h_max 17
_reflns_limit_h_min -16
_reflns_limit_k_max 24
_reflns_limit_k_min 0
_reflns_limit_l_max 17
_reflns_limit_l_min 0
_reflns_number_gt 4018
_reflns_number_total 5890
_reflns_threshold_expression I>3.0\s(I)
_oxford_diffrn_Wilson_B_factor 0.00
_oxford_diffrn_Wilson_scale 0.00
_oxford_refine_ls_scale 0.2876(5)
_oxford_structure_analysis_title 'import in P 43 21 2'
_cod_data_source_file ic701758x-file002.cif
_cod_data_source_block CRYSTALS_cif
_cod_depositor_comments
;
The following automatic conversions were performed:
'_symmetry_cell_setting' value 'Tetragonal' changed to 'tetragonal'
according to '/home/saulius/struct/CIF-dictionaries/cif_core.dic'
dictionary named 'cif_core.dic' version 2.4.1 from 2010-06-29.

Automatic conversion script
Id: cif_fix_enum 1527 2010-12-29 10:47:43Z saulius 
;
_cod_original_sg_symbol_H-M 'P 43 21 2 '
_cod_original_formula_sum 'C21 H32 Cu3 K1 N3 O12'
_cod_database_code 4304287

loop_
_symmetry_equiv_pos_as_xyz
x,y,z
-y+1/2,x+1/2,z+3/4
-x,-y,z+1/2
y+1/2,-x+1/2,z+1/4
-x+1/2,y+1/2,-z+3/4
y,x,-z
x+1/2,-y+1/2,-z+1/4
-y,-x,-z+1/2

loop_
_atom_site_label
_atom_site_type_symbol
_atom_site_fract_x
_atom_site_fract_y
_atom_site_fract_z
_atom_site_U_iso_or_equiv
_atom_site_occupancy
_atom_site_adp_type
_atom_site_refinement_flags_posn
_atom_site_refinement_flags_adp
_atom_site_refinement_flags_occupancy
_atom_site_disorder_assembly
_atom_site_disorder_group
_atom_site_attached_hydrogens
Cu1 Cu 0.69193(3) 0.05713(3) 0.99404(4) 0.0546 1.0000 Uani . . . . . .
Cu2 Cu 0.71550(3) -0.03109(3) 1.15696(4) 0.0582 1.0000 Uani . . . . . .
Cu3 Cu 0.80513(3) 0.08918(3) 1.12787(4) 0.0572 1.0000 Uani . . . . . .
K1 K 0.58187(7) 0.02729(8) 1.34591(10) 0.0873 1.0000 Uani . . . . . .
O1 O 0.7069(2) -0.05156(17) 1.0360(3) 0.0704 1.0000 Uani . . . . . .
O2 O 0.82758(17) 0.00004(19) 1.1441(3) 0.0746 1.0000 Uani . . . . . .
O3 O 0.78123(18) 0.07586(19) 0.9730(2) 0.0676 1.0000 Uani . . . . . .
O4 O 0.71345(15) 0.06058(15) 1.1209(2) 0.0524 1.0000 Uani . . . . . .
C5 C 0.7098(5) -0.1116(4) 0.9048(6) 0.1185 1.0000 Uani . . . . . .
C6 C 0.7130(3) -0.1087(3) 1.0038(4) 0.0774 1.0000 Uani . . . . . .
C7 C 0.7183(4) -0.1640(3) 1.0535(5) 0.0860 1.0000 Uani . . . . . .
C8 C 0.7216(3) -0.1688(3) 1.1447(5) 0.0767 1.0000 Uani . . . . . .
C9 C 0.7299(4) -0.2359(3) 1.1843(5) 0.0953 1.0000 Uani . . . . . .
N10 N 0.7191(2) -0.1191(2) 1.1965(3) 0.0662 1.0000 Uani . . . . . .
C11 C 0.7233(3) -0.1242(3) 1.2897(4) 0.0775 1.0000 Uani . . . . . .
C12 C 0.7108(3) -0.0576(3) 1.3319(4) 0.0727 1.0000 Uani . . . . . .
O13 O 0.7049(3) -0.0539(2) 1.4127(3) 0.0953 1.0000 Uani . . . . . .
O14 O 0.70645(19) -0.00976(18) 1.2814(2) 0.0672 1.0000 Uani . . . . . .
C15 C 0.8884(3) -0.0955(3) 1.1369(7) 0.1148 1.0000 Uani . . . . . .
C16 C 0.8854(3) -0.0232(3) 1.1359(6) 0.0856 1.0000 Uani . . . . . .
C17 C 0.9404(3) 0.0137(3) 1.1289(6) 0.0916 1.0000 Uani . . . . . .
C18 C 0.9449(3) 0.0817(3) 1.1292(5) 0.0826 1.0000 Uani . . . . . .
C19 C 1.0105(3) 0.1144(4) 1.1259(7) 0.1057 1.0000 Uani . . . . . .
N20 N 0.8932(2) 0.1187(2) 1.1314(3) 0.0691 1.0000 Uani . . . . . .
C21 C 0.8972(3) 0.1897(3) 1.1294(4) 0.0726 1.0000 Uani . . . . . .
C22 C 0.8303(3) 0.2187(3) 1.1294(4) 0.0702 1.0000 Uani . . . . . .
O23 O 0.8256(2) 0.2779(2) 1.1249(3) 0.0917 1.0000 Uani . . . . . .
O24 O 0.78225(18) 0.18028(18) 1.1349(3) 0.0723 1.0000 Uani . . . . . .
C25 C 0.8797(4) 0.0897(5) 0.8984(6) 0.1045 1.0000 Uani . . . . . .
C26 C 0.8093(3) 0.0745(3) 0.8958(4) 0.0779 1.0000 Uani . . . . . .
C27 C 0.7779(4) 0.0637(4) 0.8189(4) 0.0924 1.0000 Uani . . . . . .
C28 C 0.7109(4) 0.0510(4) 0.8060(4) 0.0861 1.0000 Uani . . . . . .
C29 C 0.6887(5) 0.0391(7) 0.7132(5) 0.1359 1.0000 Uani . . . . . .
N30 N 0.6707(2) 0.0500(2) 0.8714(3) 0.0659 1.0000 Uani . . . . . .
C31 C 0.6017(3) 0.0377(3) 0.8586(4) 0.0767 1.0000 Uani . . . . . .
C32 C 0.5677(3) 0.0355(3) 0.9453(4) 0.0632 1.0000 Uani . . . . . .
O33 O 0.5103(2) 0.0194(3) 0.9487(3) 0.0888 1.0000 Uani . . . . . .
O34 O 0.59859(17) 0.05424(19) 1.0132(3) 0.0673 1.0000 Uani . . . . . .
O40 O 0.63757(18) 0.12521(19) 1.2460(3) 0.0691 1.0000 Uani . . . . . .
O41 O 0.6557(3) 0.0750(5) 1.4828(4) 0.1522 1.0000 Uani . . . . . .
H71 H 0.7188 -0.2070 1.0208 0.1041 1.0000 Uiso . . . . . .
H51 H 0.7076 -0.0667 0.8813 0.1429 1.0000 Uiso . . . . . .
H52 H 0.7523 -0.1324 0.8828 0.1429 1.0000 Uiso . . . . . .
H53 H 0.6731 -0.1382 0.8852 0.1429 1.0000 Uiso . . . . . .
H91 H 0.7322 -0.2326 1.2473 0.1109 1.0000 Uiso . . . . . .
H92 H 0.7713 -0.2574 1.1637 0.1109 1.0000 Uiso . . . . . .
H93 H 0.6923 -0.2651 1.1689 0.1109 1.0000 Uiso . . . . . .
H711 H 0.7681 -0.1400 1.3069 0.0957 1.0000 Uiso . . . . . .
H112 H 0.6906 -0.1572 1.3117 0.0957 1.0000 Uiso . . . . . .
H271 H 0.8076 0.0657 0.7669 0.1103 1.0000 Uiso . . . . . .
H291 H 0.6411 0.0315 0.7093 0.1472 1.0000 Uiso . . . . . .
H292 H 0.7130 0.0023 0.6869 0.1472 1.0000 Uiso . . . . . .
H293 H 0.6990 0.0803 0.6778 0.1472 1.0000 Uiso . . . . . .
H251 H 0.8956 0.0955 0.9606 0.1242 1.0000 Uiso . . . . . .
H252 H 0.9076 0.0524 0.8754 0.1242 1.0000 Uiso . . . . . .
H253 H 0.8919 0.1301 0.8680 0.1242 1.0000 Uiso . . . . . .
H311 H 0.5954 -0.0058 0.8283 0.0918 1.0000 Uiso . . . . . .
H312 H 0.5820 0.0724 0.8218 0.0918 1.0000 Uiso . . . . . .
H151 H 0.8435 -0.1152 1.1426 0.1343 1.0000 Uiso . . . . . .
H152 H 0.9154 -0.1114 1.1861 0.1343 1.0000 Uiso . . . . . .
H153 H 0.9086 -0.1133 1.0836 0.1343 1.0000 Uiso . . . . . .
H171 H 0.9837 -0.0098 1.1199 0.1118 1.0000 Uiso . . . . . .
H191 H 1.0059 0.1628 1.1283 0.1336 1.0000 Uiso . . . . . .
H192 H 1.0386 0.1000 1.1749 0.1336 1.0000 Uiso . . . . . .
H193 H 1.0338 0.1023 1.0722 0.1336 1.0000 Uiso . . . . . .
H211 H 0.9230 0.2055 1.1805 0.0879 1.0000 Uiso . . . . . .
H212 H 0.9225 0.2039 1.0776 0.0879 1.0000 Uiso . . . . . .
H4 H 0.7002 0.0900 1.1612 0.0500 1.0000 Uiso . . . . . .
H111 H 0.6509 0.0913 1.2779 0.0821 1.0000 Uiso . . . . . .
H2 H 0.6699 0.1512 1.2258 0.0821 1.0000 Uiso . . . . . .
H1 H 0.6761 0.0980 1.4427 0.1806 1.0000 Uiso . . . . . .
H411 H 0.6867 0.0664 1.5315 0.1806 1.0000 Uiso . . . . . .

loop_
_atom_type_symbol
_atom_type_scat_dispersion_real
_atom_type_scat_dispersion_imag
_atom_type_scat_Cromer_Mann_a1
_atom_type_scat_Cromer_Mann_b1
_atom_type_scat_Cromer_Mann_a2
_atom_type_scat_Cromer_Mann_b2
_atom_type_scat_Cromer_Mann_a3
_atom_type_scat_Cromer_Mann_b3
_atom_type_scat_Cromer_Mann_a4
_atom_type_scat_Cromer_Mann_b4
_atom_type_scat_Cromer_Mann_c
_atom_type_scat_source
C 0.0033 0.0016 2.3100 20.8439 1.0200 10.2075 1.5886 0.5687 0.8650 51.6512 0.2156 'International Tables Vol C 4.2.6.8 and 6.1.1.4'
H 0.0000 0.0000 0.4930 10.5109 0.3229 26.1257 0.1402 3.1424 0.0408 57.7998 0.0030 'International Tables Vol C 4.2.6.8 and 6.1.1.4'
N 0.0061 0.0033 12.2126 0.0057 3.1322 9.8933 2.0125 28.9975 1.1663 0.5826 -11.5290 'International Tables Vol C 4.2.6.8 and 6.1.1.4'
O 0.0106 0.0060 3.0485 13.2771 2.2868 5.7011 1.5463 0.3239 0.8670 32.9089 0.2508 'International Tables Vol C 4.2.6.8 and 6.1.1.4'
K 0.2009 0.2494 8.2186 12.7949 7.4398 0.7748 1.0519 213.1870 0.8659 41.6841 1.4228 'International Tables Vol C 4.2.6.8 and 6.1.1.4'
Cu 0.3201 1.2651 13.3380 3.5828 7.1676 0.2470 5.6158 11.3966 1.6735 64.8126 1.1910 'International Tables Vol C 4.2.6.8 and 6.1.1.4'

loop_
_geom_angle_atom_site_label_1
_geom_angle_site_symmetry_1
_geom_angle_atom_site_label_2
_geom_angle_site_symmetry_2
_geom_angle_atom_site_label_3
_geom_angle_site_symmetry_3
_geom_angle
_geom_angle_publ_flag
O1 . Cu1 . O3 . 96.65(16) yes
O1 . Cu1 . O4 . 74.21(13) yes
O3 . Cu1 . O4 . 87.57(15) yes
O1 . Cu1 . N30 . 103.61(17) yes
O3 . Cu1 . N30 . 93.09(18) yes
O4 . Cu1 . N30 . 177.79(16) yes
O1 . Cu1 . O34 . 93.19(15) yes
O3 . Cu1 . O34 . 170.00(17) yes
O4 . Cu1 . O34 . 93.44(15) yes
N30 . Cu1 . O34 . 86.28(18) yes
O1 . Cu2 . O2 . 93.44(17) yes
O1 . Cu2 . O4 . 85.37(14) yes
O2 . Cu2 . O4 . 74.97(13) yes
O1 . Cu2 . N10 . 96.9(2) yes
O2 . Cu2 . N10 . 104.03(16) yes
O4 . Cu2 . N10 . 177.56(19) yes
O1 . Cu2 . O14 . 169.59(16) yes
O2 . Cu2 . O14 . 96.51(17) yes
O4 . Cu2 . O14 . 94.25(15) yes
N10 . Cu2 . O14 . 83.6(2) yes
O2 . Cu3 . O3 . 94.26(18) yes
O2 . Cu3 . O4 . 87.28(14) yes
O3 . Cu3 . O4 . 74.19(13) yes
O2 . Cu3 . N20 . 94.10(18) yes
O3 . Cu3 . N20 . 104.35(18) yes
O4 . Cu3 . N20 . 178.08(18) yes
O2 . Cu3 . O24 . 169.0(2) yes
O3 . Cu3 . O24 . 96.54(16) yes
O4 . Cu3 . O24 . 93.40(15) yes
N20 . Cu3 . O24 . 85.50(18) yes
Cu1 . O1 . Cu2 . 94.88(15) yes
Cu1 . O1 . C6 . 140.0(4) yes
Cu2 . O1 . C6 . 124.9(4) yes
Cu2 . O2 . Cu3 . 92.03(14) yes
Cu2 . O2 . C16 . 142.7(4) yes
Cu3 . O2 . C16 . 124.5(4) yes
Cu3 . O3 . Cu1 . 92.23(15) yes
Cu3 . O3 . C26 . 143.3(4) yes
Cu1 . O3 . C26 . 124.4(4) yes
Cu1 . O4 . Cu3 . 105.61(15) yes
Cu1 . O4 . Cu2 . 104.79(14) yes
Cu3 . O4 . Cu2 . 104.35(14) yes
Cu1 . O4 . H4 . 129.5 no
Cu3 . O4 . H4 . 92.8 no
Cu2 . O4 . H4 . 115.6 no
C6 . C5 . H51 . 109.9 no
C6 . C5 . H52 . 108.6 no
H51 . C5 . H52 . 107.1 no
C6 . C5 . H53 . 111.7 no
H51 . C5 . H53 . 111.2 no
H52 . C5 . H53 . 108.2 no
C5 . C6 . O1 . 115.4(5) yes
C5 . C6 . C7 . 122.6(6) yes
O1 . C6 . C7 . 121.9(6) yes
C6 . C7 . C8 . 128.7(6) yes
C6 . C7 . H71 . 114.8 no
C8 . C7 . H71 . 116.5 no
C7 . C8 . C9 . 118.5(6) yes
C7 . C8 . N10 . 124.8(5) yes
C9 . C8 . N10 . 116.8(7) yes
C8 . C9 . H91 . 110.7 no
C8 . C9 . H92 . 110.8 no
H91 . C9 . H92 . 108.2 no
C8 . C9 . H93 . 110.7 no
H91 . C9 . H93 . 108.5 no
H92 . C9 . H93 . 107.9 no
C8 . N10 . Cu2 . 122.1(4) yes
C8 . N10 . C11 . 124.5(5) yes
Cu2 . N10 . C11 . 113.2(4) yes
N10 . C11 . C12 . 111.0(5) yes
N10 . C11 . H711 . 110.1 no
C12 . C11 . H711 . 108.6 no
N10 . C11 . H112 . 110.6 no
C12 . C11 . H112 . 109.3 no
H711 . C11 . H112 . 107.2 no
C11 . C12 . O13 . 119.9(6) yes
C11 . C12 . O14 . 115.1(5) yes
O13 . C12 . O14 . 125.0(7) yes
C12 . O14 . Cu2 . 116.1(4) yes
C16 . C15 . H151 . 111.2 no
C16 . C15 . H152 . 110.6 no
H151 . C15 . H152 . 107.6 no
C16 . C15 . H153 . 111.7 no
H151 . C15 . H153 . 107.9 no
H152 . C15 . H153 . 107.7 no
C15 . C16 . O2 . 114.1(6) yes
C15 . C16 . C17 . 121.4(6) yes
O2 . C16 . C17 . 124.4(6) yes
C16 . C17 . C18 . 127.5(5) yes
C16 . C17 . H171 . 117.9 no
C18 . C17 . H171 . 114.5 no
C17 . C18 . C19 . 120.2(6) yes
C17 . C18 . N20 . 121.8(5) yes
C19 . C18 . N20 . 118.0(6) yes
C18 . C19 . H191 . 110.9 no
C18 . C19 . H192 . 110.7 no
H191 . C19 . H192 . 108.4 no
C18 . C19 . H193 . 110.1 no
H191 . C19 . H193 . 108.8 no
H192 . C19 . H193 . 107.8 no
C18 . N20 . Cu3 . 125.9(4) yes
C18 . N20 . C21 . 122.3(5) yes
Cu3 . N20 . C21 . 111.6(3) yes
N20 . C21 . C22 . 110.3(4) yes
N20 . C21 . H211 . 109.2 no
C22 . C21 . H211 . 110.5 no
N20 . C21 . H212 . 109.4 no
C22 . C21 . H212 . 110.9 no
H211 . C21 . H212 . 106.5 no
C21 . C22 . O23 . 118.0(5) yes
C21 . C22 . O24 . 117.8(5) yes
O23 . C22 . O24 . 124.2(6) yes
C22 . O24 . Cu3 . 114.2(4) yes
C26 . C25 . H251 . 110.8 no
C26 . C25 . H252 . 112.4 no
H251 . C25 . H252 . 104.2 no
C26 . C25 . H253 . 114.3 no
H251 . C25 . H253 . 106.4 no
H252 . C25 . H253 . 108.1 no
C25 . C26 . O3 . 112.7(6) yes
C25 . C26 . C27 . 120.5(6) yes
O3 . C26 . C27 . 126.7(6) yes
C26 . C27 . C28 . 127.1(6) yes
C26 . C27 . H271 . 114.9 no
C28 . C27 . H271 . 118.0 no
C27 . C28 . C29 . 116.6(6) yes
C27 . C28 . N30 . 119.6(6) yes
C29 . C28 . N30 . 123.7(7) yes
C28 . C29 . H291 . 111.7 no
C28 . C29 . H292 . 111.6 no
H291 . C29 . H292 . 110.3 no
C28 . C29 . H293 . 109.0 no
H291 . C29 . H293 . 107.2 no
H292 . C29 . H293 . 106.9 no
C28 . N30 . Cu1 . 128.7(4) yes
C28 . N30 . C31 . 120.0(5) yes
Cu1 . N30 . C31 . 111.1(4) yes
N30 . C31 . C32 . 108.8(4) yes
N30 . C31 . H311 . 110.0 no
C32 . C31 . H311 . 109.5 no
N30 . C31 . H312 . 110.5 no
C32 . C31 . H312 . 110.8 no
H311 . C31 . H312 . 107.2 no
C31 . C32 . O33 . 118.8(5) yes
C31 . C32 . O34 . 120.3(5) yes
O33 . C32 . O34 . 120.7(6) yes
C32 . O34 . Cu1 . 111.1(3) yes
H111 . O40 . H2 . 115.4 no
H1 . O41 . H411 . 109.7 no

loop_
_geom_bond_atom_site_label_1
_geom_bond_site_symmetry_1
_geom_bond_atom_site_label_2
_geom_bond_site_symmetry_2
_geom_bond_distance
_geom_bond_publ_flag
Cu1 . O1 . 2.350(4) yes
Cu1 . O3 . 1.903(4) yes
Cu1 . O4 . 2.062(3) yes
Cu1 . N30 . 2.000(4) yes
Cu1 . O34 . 1.942(4) yes
Cu2 . O1 . 1.972(4) yes
Cu2 . O2 . 2.398(4) yes
Cu2 . O4 . 1.968(3) yes
Cu2 . N10 . 1.915(5) yes
Cu2 . O14 . 2.030(4) yes
Cu3 . O2 . 1.906(4) yes
Cu3 . O3 . 2.520(4) yes
Cu3 . O4 . 1.976(3) yes
Cu3 . N20 . 1.909(4) yes
Cu3 . O24 . 1.933(4) yes
O1 . C6 . 1.286(7) yes
O2 . C16 . 1.287(7) yes
O3 . C26 . 1.353(7) yes
O4 . H4 . 0.921 no
C5 . C6 . 1.573(11) yes
C5 . H51 . 0.997 no
C5 . H52 . 1.033 no
C5 . H53 . 0.982 no
C6 . C7 . 1.389(9) yes
C7 . C8 . 1.451(11) yes
C7 . H71 . 1.024 no
C8 . C9 . 1.524(9) yes
C8 . N10 . 1.311(8) yes
C9 . H91 . 1.004 no
C9 . H92 . 1.012 no
C9 . H93 . 1.008 no
N10 . C11 . 1.485(9) yes
C11 . C12 . 1.545(10) yes
C11 . H711 . 1.013 no
C11 . H112 . 1.016 no
C12 . O13 . 1.291(8) yes
C12 . O14 . 1.271(7) yes
C15 . C16 . 1.487(9) yes
C15 . H151 . 1.011 no
C15 . H152 . 1.012 no
C15 . H153 . 1.010 no
C16 . C17 . 1.366(9) yes
C17 . C18 . 1.400(9) yes
C17 . H171 . 1.022 no
C18 . C19 . 1.505(8) yes
C18 . N20 . 1.305(8) yes
C19 . H191 . 1.000 no
C19 . H192 . 1.013 no
C19 . H193 . 1.008 no
N20 . C21 . 1.461(7) yes
C21 . C22 . 1.498(9) yes
C21 . H211 . 1.021 no
C21 . H212 . 1.016 no
C22 . O23 . 1.220(7) yes
C22 . O24 . 1.267(7) yes
C25 . C26 . 1.481(10) yes
C25 . H251 . 1.045 no
C25 . H252 . 1.024 no
C25 . H253 . 0.993 no
C26 . C27 . 1.398(10) yes
C27 . C28 . 1.416(11) yes
C27 . H271 . 1.027 no
C28 . C29 . 1.560(11) yes
C28 . N30 . 1.325(8) yes
C29 . H291 . 0.993 no
C29 . H292 . 0.997 no
C29 . H293 . 1.036 no
N30 . C31 . 1.455(8) yes
C31 . C32 . 1.543(9) yes
C31 . H311 . 1.023 no
C31 . H312 . 1.006 no
C32 . O33 . 1.225(7) yes
C32 . O34 . 1.309(7) yes
O40 . H111 . 0.903 no
O40 . H2 . 0.911 no
O41 . H1 . 0.897 no
O41 . H411 . 1.018 no

loop_
_geom_hbond_atom_site_label_D
_geom_hbond_site_symmetry_D
_geom_hbond_atom_site_label_H
_geom_hbond_site_symmetry_H
_geom_hbond_atom_site_label_A
_geom_hbond_site_symmetry_A
_geom_hbond_angle_DHA
_geom_hbond_distance_DH
_geom_hbond_distance_HA
_geom_hbond_distance_DA
_geom_hbond_publ_flag
O4 . H4 . O40 . 154 0.92 2.00 2.852(2) yes
O41 . H1 . O23 8_667 163 0.90 2.12 2.992(2) yes
